data_2022774
loop_
_publ_author_name
'Naghiyev, Farid N.'
'Khrustalev, Victor N.'
'Mamedov, Huseyn M.'
'Akkurt, Mehmet'
'Khalilov, Ali N.'
'Bhattarai, Ajaya'
'Mamedov, &#x130;brahim G'

_publ_section_title
;
 Crystal structure and Hirshfeld surface analysis of
 5-oxo-7-phenyl-2-(phenyl-amino)-1<i>H</i>-[1,2,4]triazolo[1,5-<i>a</i>]pyridine-6,8-dicarbo-nitrile
 dimethyl sulfoxide monosolvate.
;
_journal_coeditor_code TX2068
_journal_issue 'Pt 6'
_journal_name_full 'Acta crystallographica. Section E, Crystallographic communications'
_journal_page_first 567
_journal_page_last 570
_journal_paper_doi 10.1107/S2056989023004383
_journal_volume 79
_journal_year 2023
_chemical_formula_iupac 'C20 H12 N6 O, C2 H6 O S'
_chemical_formula_moiety 'C20 H12 N6 O, C2 H6 O S'
_chemical_formula_sum 'C22 H18 N6 O2 S'
_chemical_formula_weight 430.48
_chemical_name_systematic
'5-Oxo-7-phenyl-2-(phenylamino)-1<i>H</i>-[1,2,4]triazolo[1,5-<i>a</i>]pyridine-6,8-dicarbonitrile dimethyl sulfoxide monosolvate'
_space_group_crystal_system triclinic
_space_group_IT_number 2
_space_group_name_Hall '-P 1'
_space_group_name_H-M_alt 'P -1'
_atom_sites_solution_hydrogens mixed
_atom_sites_solution_primary difmap
_atom_sites_solution_secondary difmap
_audit_creation_method SHELXL-2013
_cell_angle_alpha 100.9305(10)
_cell_angle_beta 105.3054(11)
_cell_angle_gamma 112.6790(12)
_cell_formula_units_Z 2
_cell_length_a 9.87885(12)
_cell_length_b 10.46018(13)
_cell_length_c 11.48307(12)
_cell_measurement_reflns_used 15870
_cell_measurement_temperature 100(2)
_cell_measurement_theta_max 79.3
_cell_measurement_theta_min 4.8
_cell_volume 997.81(3)
_computing_cell_refinement
;
CrysAlisPro 1.171.41.117a (Rigaku OD, 2021)
;
_computing_data_collection
;
CrysAlisPro 1.171.41.117a (Rigaku OD, 2021)
;
_computing_data_reduction
;
CrysAlisPro 1.171.41.117a (Rigaku OD, 2021)
;
_computing_molecular_graphics
;
ORTEP-3 for Windows (Farrugia, 2012)
;
_computing_publication_material
;
PLATON (Spek, 2020)
;
_computing_structure_refinement
;
SHELXL (Sheldrick, 2015b)
;
_computing_structure_solution
;
<i>SHELXT</i> (Sheldrick, 2015a)
;
_diffrn_ambient_temperature 100(2)
_diffrn_measured_fraction_theta_full 1.000
_diffrn_measured_fraction_theta_max 0.992
_diffrn_measurement_device_type 'XtaLAB Synergy, Dualflex, HyPix'
_diffrn_measurement_method '\f and \w'
_diffrn_radiation_type CuK\a
_diffrn_radiation_wavelength 1.54184
_diffrn_reflns_av_R_equivalents 0.0373
_diffrn_reflns_av_unetI/netI 0.0234
_diffrn_reflns_limit_h_max 9
_diffrn_reflns_limit_h_min -12
_diffrn_reflns_limit_k_max 13
_diffrn_reflns_limit_k_min -12
_diffrn_reflns_limit_l_max 14
_diffrn_reflns_limit_l_min -14
_diffrn_reflns_number 22299
_diffrn_reflns_theta_full 67.684
_diffrn_reflns_theta_max 79.446
_diffrn_reflns_theta_min 4.225
_diffrn_source 'micro-focus sealed X-ray tube'
_diffrn_standards_decay_% 0
_diffrn_standards_interval_count 0
_diffrn_standards_interval_time 0
_diffrn_standards_number 0
_exptl_absorpt_coefficient_mu 1.725
_exptl_absorpt_correction_T_max 0.781
_exptl_absorpt_correction_T_min 0.660
_exptl_absorpt_correction_type multi-scan
_exptl_absorpt_process_details
;
(CrysAlisPro; Rigaku OD, 2021)
;
_exptl_crystal_colour colourless
_exptl_crystal_density_diffrn 1.433
_exptl_crystal_description prism
_exptl_crystal_F_000 448
_exptl_crystal_size_max 0.22
_exptl_crystal_size_mid 0.16
_exptl_crystal_size_min 0.12
_refine_diff_density_max 0.408
_refine_diff_density_min -0.508
_refine_ls_extinction_coef 0.0029(4)
_refine_ls_extinction_expression Fc^*^=kFc[1+0.001xFc^2^\l^3^/sin(2\q)]^-1/4^
_refine_ls_extinction_method SHELXL
_refine_ls_goodness_of_fit_ref 1.075
_refine_ls_hydrogen_treatment mixed
_refine_ls_matrix_type full
_refine_ls_number_parameters 289
_refine_ls_number_reflns 4314
_refine_ls_number_restraints 0
_refine_ls_restrained_S_all 1.075
_refine_ls_R_factor_all 0.0393
_refine_ls_R_factor_gt 0.0382
_refine_ls_shift/su_max 0.000
_refine_ls_shift/su_mean 0.000
_refine_ls_structure_factor_coef Fsqd
_refine_ls_weighting_details 'w=1/[\s^2^(Fo^2^)+(0.0554P)^2^+0.554P] where P=(Fo^2^+2Fc^2^)/3'
_refine_ls_weighting_scheme calc
_refine_ls_wR_factor_gt 0.1052
_refine_ls_wR_factor_ref 0.1061
_reflns_number_gt 4124
_reflns_number_total 4314
_reflns_threshold_expression 'I > 2\s(I)'
_cod_data_source_file tx2068sup1.cif
_cod_data_source_block I
_cod_depositor_comments 'Adding full bibliography for 2022774.cif.'
_cod_original_cell_volume 997.81(2)
_cod_database_code 2022774
_cod_database_fobs_code 2022774
_shelx_space_group_comment
;
The symmetry employed for this shelxl refinement is uniquely defined
by the following loop, which should always be used as a source of
symmetry information in preference to the above space-group names.
They are only intended as comments.
;
_shelx_estimated_absorpt_t_min 0.703
_shelx_estimated_absorpt_t_max 0.820
_shelxl_version_number .2013

loop_
_space_group_symop_operation_xyz
'x, y, z'
'-x, -y, -z'

loop_
_atom_site_type_symbol
_atom_site_label
_atom_site_fract_x
_atom_site_fract_y
_atom_site_fract_z
_atom_site_U_iso_or_equiv
_atom_site_adp_type
_atom_site_calc_flag
_atom_site_occupancy
_atom_site_disorder_assembly
_atom_site_disorder_group
O O1 -0.06967(12) 0.20611(11) 0.42668(10) 0.0214(2) Uani d 1 . .
N N1 0.37412(14) 0.55891(13) 0.44627(11) 0.0171(2) Uani d 1 . .
H H1 0.465(2) 0.635(2) 0.4612(18) 0.021 Uiso d 1 . .
C C2 0.29261(16) 0.44403(15) 0.33251(13) 0.0163(3) Uani d 1 . .
N N2 0.35694(14) 0.44663(14) 0.24222(12) 0.0189(3) Uani d 1 . .
H H2 0.453(2) 0.523(2) 0.2678(18) 0.023 Uiso d 1 . .
N N3 0.15858(14) 0.34368(13) 0.32865(11) 0.0178(2) Uani d 1 . .
N N4 0.15615(14) 0.40235(12) 0.44782(11) 0.0159(2) Uani d 1 . .
C C5 0.03861(16) 0.32893(15) 0.49174(14) 0.0177(3) Uani d 1 . .
C C6 0.06152(16) 0.41513(15) 0.61676(13) 0.0176(3) Uani d 1 . .
C C7 0.19229(16) 0.55162(15) 0.69078(13) 0.0174(3) Uani d 1 . .
C C8 0.30798(16) 0.61215(15) 0.63984(13) 0.0172(3) Uani d 1 . .
C C8A 0.28510(16) 0.53211(15) 0.51784(13) 0.0167(3) Uani d 1 . .
C C9 0.29501(17) 0.34391(15) 0.11906(13) 0.0179(3) Uani d 1 . .
C C10 0.13802(18) 0.23723(17) 0.06025(15) 0.0227(3) Uani d 1 . .
H H10 0.0659 0.2308 0.1023 0.027 Uiso calc 1 . .
C C11 0.08828(19) 0.13987(18) -0.06143(15) 0.0262(3) Uani d 1 . .
H H11 -0.0189 0.0670 -0.1026 0.031 Uiso calc 1 . .
C C12 0.19282(19) 0.14769(18) -0.12345(15) 0.0265(3) Uani d 1 . .
H H12 0.1581 0.0794 -0.2056 0.032 Uiso calc 1 . .
C C13 0.34888(19) 0.25654(18) -0.06421(15) 0.0242(3) Uani d 1 . .
H H13 0.4208 0.2634 -0.1065 0.029 Uiso calc 1 . .
C C14 0.39982(17) 0.35488(17) 0.05611(14) 0.0211(3) Uani d 1 . .
H H14 0.5062 0.4298 0.0958 0.025 Uiso calc 1 . .
C C15 -0.06863(17) 0.35194(15) 0.65539(13) 0.0186(3) Uani d 1 . .
N N15 -0.18041(15) 0.29648(14) 0.67726(13) 0.0235(3) Uani d 1 . .
C C16 0.21011(16) 0.63048(16) 0.82000(13) 0.0178(3) Uani d 1 . .
C C17 0.25352(17) 0.78044(16) 0.85674(14) 0.0202(3) Uani d 1 . .
H H17 0.2689 0.8319 0.7977 0.024 Uiso calc 1 . .
C C18 0.27428(18) 0.85436(16) 0.97909(14) 0.0223(3) Uani d 1 . .
H H18 0.3041 0.9563 1.0037 0.027 Uiso calc 1 . .
C C19 0.25145(17) 0.77930(17) 1.06577(14) 0.0218(3) Uani d 1 . .
H H19 0.2658 0.8301 1.1495 0.026 Uiso calc 1 . .
C C20 0.20758(17) 0.62989(17) 1.03002(14) 0.0215(3) Uani d 1 . .
H H20 0.1913 0.5788 1.0892 0.026 Uiso calc 1 . .
C C21 0.18757(17) 0.55538(16) 0.90782(14) 0.0195(3) Uani d 1 . .
H H21 0.1587 0.4537 0.8839 0.023 Uiso calc 1 . .
C C22 0.44758(17) 0.74971(16) 0.70142(14) 0.0191(3) Uani d 1 . .
N N22 0.56198(16) 0.85887(14) 0.74045(13) 0.0251(3) Uani d 1 . .
S S1 0.73840(4) 0.86862(4) 0.42677(3) 0.01894(11) Uani d 1 . .
O O2 0.63433(12) 0.71002(11) 0.41226(10) 0.0215(2) Uani d 1 . .
C C23 0.6060(2) 0.94489(18) 0.39068(19) 0.0328(4) Uani d 1 . .
H H23A 0.5447 0.9058 0.2985 0.049 Uiso calc 1 . .
H H23B 0.6662 1.0518 0.4170 0.049 Uiso calc 1 . .
H H23C 0.5340 0.9190 0.4366 0.049 Uiso calc 1 . .
C C24 0.83449(19) 0.96161(17) 0.59410(15) 0.0249(3) Uani d 1 . .
H H24A 0.9001 0.9187 0.6319 0.037 Uiso calc 1 . .
H H24B 0.7551 0.9518 0.6326 0.037 Uiso calc 1 . .
H H24C 0.9013 1.0657 0.6101 0.037 Uiso calc 1 . .

loop_
_atom_site_aniso_label
_atom_site_aniso_U_11
_atom_site_aniso_U_22
_atom_site_aniso_U_33
_atom_site_aniso_U_12
_atom_site_aniso_U_13
_atom_site_aniso_U_23
O1 0.0204(5) 0.0187(5) 0.0200(5) 0.0048(4) 0.0082(4) 0.0039(4)
N1 0.0170(6) 0.0169(5) 0.0174(6) 0.0073(5) 0.0079(4) 0.0045(4)
C2 0.0179(6) 0.0170(6) 0.0160(6) 0.0096(5) 0.0072(5) 0.0054(5)
N2 0.0173(6) 0.0196(6) 0.0181(6) 0.0065(5) 0.0089(5) 0.0037(5)
N3 0.0193(6) 0.0192(6) 0.0162(6) 0.0087(5) 0.0095(5) 0.0049(5)
N4 0.0174(6) 0.0156(5) 0.0157(5) 0.0075(5) 0.0080(4) 0.0046(4)
C5 0.0187(6) 0.0193(6) 0.0191(7) 0.0108(5) 0.0086(5) 0.0083(5)
C6 0.0195(7) 0.0199(7) 0.0177(7) 0.0109(6) 0.0091(5) 0.0081(5)
C7 0.0198(7) 0.0198(7) 0.0178(7) 0.0128(6) 0.0077(5) 0.0080(5)
C8 0.0181(6) 0.0175(6) 0.0172(7) 0.0089(5) 0.0073(5) 0.0058(5)
C8A 0.0175(6) 0.0187(6) 0.0178(7) 0.0109(5) 0.0075(5) 0.0076(5)
C9 0.0204(7) 0.0190(6) 0.0161(6) 0.0102(5) 0.0077(5) 0.0058(5)
C10 0.0210(7) 0.0257(7) 0.0210(7) 0.0090(6) 0.0106(6) 0.0063(6)
C11 0.0227(7) 0.0272(8) 0.0200(7) 0.0057(6) 0.0072(6) 0.0032(6)
C12 0.0298(8) 0.0277(8) 0.0168(7) 0.0104(7) 0.0088(6) 0.0025(6)
C13 0.0263(8) 0.0301(8) 0.0211(7) 0.0144(6) 0.0138(6) 0.0085(6)
C14 0.0197(7) 0.0253(7) 0.0202(7) 0.0107(6) 0.0093(6) 0.0082(6)
C15 0.0214(7) 0.0187(6) 0.0173(7) 0.0105(6) 0.0075(5) 0.0058(5)
N15 0.0241(6) 0.0250(6) 0.0239(6) 0.0114(5) 0.0123(5) 0.0083(5)
C16 0.0170(6) 0.0211(7) 0.0170(7) 0.0100(5) 0.0070(5) 0.0058(5)
C17 0.0222(7) 0.0216(7) 0.0206(7) 0.0115(6) 0.0105(6) 0.0080(6)
C18 0.0230(7) 0.0212(7) 0.0221(7) 0.0107(6) 0.0090(6) 0.0039(6)
C19 0.0209(7) 0.0273(7) 0.0174(7) 0.0122(6) 0.0079(6) 0.0041(6)
C20 0.0213(7) 0.0266(7) 0.0195(7) 0.0122(6) 0.0093(6) 0.0087(6)
C21 0.0187(6) 0.0207(7) 0.0199(7) 0.0096(5) 0.0078(5) 0.0066(6)
C22 0.0231(7) 0.0216(7) 0.0179(6) 0.0130(6) 0.0108(6) 0.0072(5)
N22 0.0255(7) 0.0221(6) 0.0252(7) 0.0082(5) 0.0114(5) 0.0053(5)
S1 0.01723(18) 0.01879(19) 0.01979(19) 0.00657(14) 0.00849(13) 0.00567(13)
O2 0.0199(5) 0.0174(5) 0.0244(5) 0.0061(4) 0.0091(4) 0.0048(4)
C23 0.0242(8) 0.0246(8) 0.0444(10) 0.0123(7) 0.0037(7) 0.0111(7)
C24 0.0269(8) 0.0197(7) 0.0224(7) 0.0085(6) 0.0062(6) 0.0038(6)

loop_
_atom_type_symbol
_atom_type_description
_atom_type_scat_dispersion_real
_atom_type_scat_dispersion_imag
_atom_type_scat_source
C C 0.0181 0.0091 'International Tables Vol C Tables 4.2.6.8 and 6.1.1.4'
H H 0.0000 0.0000 'International Tables Vol C Tables 4.2.6.8 and 6.1.1.4'
N N 0.0311 0.0180 'International Tables Vol C Tables 4.2.6.8 and 6.1.1.4'
O O 0.0492 0.0322 'International Tables Vol C Tables 4.2.6.8 and 6.1.1.4'
S S 0.3331 0.5567 'International Tables Vol C Tables 4.2.6.8 and 6.1.1.4'

loop_
_geom_angle_atom_site_label_1
_geom_angle_atom_site_label_2
_geom_angle_atom_site_label_3
_geom_angle_site_symmetry_1
_geom_angle_site_symmetry_3
_geom_angle
_geom_angle_publ_flag
C8A N1 C2 . . 106.74(12) ?
C8A N1 H1 . . 130.6(12) ?
C2 N1 H1 . . 122.6(12) ?
N3 C2 N2 . . 128.74(13) ?
N3 C2 N1 . . 112.99(12) ?
N2 C2 N1 . . 118.26(13) ?
C2 N2 C9 . . 128.42(13) ?
C2 N2 H2 . . 113.3(12) ?
C9 N2 H2 . . 118.3(12) ?
C2 N3 N4 . . 102.08(11) ?
C8A N4 N3 . . 112.16(11) ?
C8A N4 C5 . . 124.35(12) ?
N3 N4 C5 . . 123.34(11) ?
O1 C5 N4 . . 121.08(13) ?
O1 C5 C6 . . 126.58(13) ?
N4 C5 C6 . . 112.33(12) ?
C7 C6 C15 . . 122.14(13) ?
C7 C6 C5 . . 124.47(13) ?
C15 C6 C5 . . 113.26(12) ?
C6 C7 C8 . . 118.34(13) ?
C6 C7 C16 . . 121.23(13) ?
C8 C7 C16 . . 120.43(13) ?
C8A C8 C7 . . 117.77(13) ?
C8A C8 C22 . . 116.44(12) ?
C7 C8 C22 . . 125.79(13) ?
N1 C8A N4 . . 106.01(12) ?
N1 C8A C8 . . 131.52(13) ?
N4 C8A C8 . . 122.47(13) ?
C10 C9 C14 . . 120.41(13) ?
C10 C9 N2 . . 123.15(13) ?
C14 C9 N2 . . 116.43(13) ?
C9 C10 C11 . . 118.88(14) ?
C9 C10 H10 . . 120.6 ?
C11 C10 H10 . . 120.6 ?
C12 C11 C10 . . 121.06(14) ?
C12 C11 H11 . . 119.5 ?
C10 C11 H11 . . 119.5 ?
C11 C12 C13 . . 119.36(14) ?
C11 C12 H12 . . 120.3 ?
C13 C12 H12 . . 120.3 ?
C14 C13 C12 . . 120.29(14) ?
C14 C13 H13 . . 119.9 ?
C12 C13 H13 . . 119.9 ?
C13 C14 C9 . . 119.96(14) ?
C13 C14 H14 . . 120.0 ?
C9 C14 H14 . . 120.0 ?
N15 C15 C6 . . 175.03(16) ?
C17 C16 C21 . . 119.42(13) ?
C17 C16 C7 . . 120.65(13) ?
C21 C16 C7 . . 119.90(13) ?
C18 C17 C16 . . 120.31(13) ?
C18 C17 H17 . . 119.8 ?
C16 C17 H17 . . 119.8 ?
C17 C18 C19 . . 120.05(14) ?
C17 C18 H18 . . 120.0 ?
C19 C18 H18 . . 120.0 ?
C18 C19 C20 . . 120.12(14) ?
C18 C19 H19 . . 119.9 ?
C20 C19 H19 . . 119.9 ?
C21 C20 C19 . . 120.12(14) ?
C21 C20 H20 . . 119.9 ?
C19 C20 H20 . . 119.9 ?
C20 C21 C16 . . 119.98(13) ?
C20 C21 H21 . . 120.0 ?
C16 C21 H21 . . 120.0 ?
N22 C22 C8 . . 173.67(15) ?
O2 S1 C24 . . 105.38(7) ?
O2 S1 C23 . . 105.07(7) ?
C24 S1 C23 . . 99.29(8) ?
S1 C23 H23A . . 109.5 ?
S1 C23 H23B . . 109.5 ?
H23A C23 H23B . . 109.5 ?
S1 C23 H23C . . 109.5 ?
H23A C23 H23C . . 109.5 ?
H23B C23 H23C . . 109.5 ?
S1 C24 H24A . . 109.5 ?
S1 C24 H24B . . 109.5 ?
H24A C24 H24B . . 109.5 ?
S1 C24 H24C . . 109.5 ?
H24A C24 H24C . . 109.5 ?
H24B C24 H24C . . 109.5 ?

loop_
_geom_bond_atom_site_label_1
_geom_bond_atom_site_label_2
_geom_bond_site_symmetry_2
_geom_bond_distance
_geom_bond_publ_flag
O1 C5 . 1.2277(18) ?
N1 C8A . 1.3439(18) ?
N1 C2 . 1.3792(18) ?
N1 H1 . 0.88(2) ?
C2 N3 . 1.3178(18) ?
C2 N2 . 1.3508(18) ?
N2 C9 . 1.4102(18) ?
N2 H2 . 0.90(2) ?
N3 N4 . 1.4000(16) ?
N4 C8A . 1.3504(18) ?
N4 C5 . 1.4003(18) ?
C5 C6 . 1.4510(19) ?
C6 C7 . 1.403(2) ?
C6 C15 . 1.4297(19) ?
C7 C8 . 1.4088(19) ?
C7 C16 . 1.4829(19) ?
C8 C8A . 1.3988(19) ?
C8 C22 . 1.429(2) ?
C9 C10 . 1.390(2) ?
C9 C14 . 1.394(2) ?
C10 C11 . 1.394(2) ?
C10 H10 . 0.9500 ?
C11 C12 . 1.388(2) ?
C11 H11 . 0.9500 ?
C12 C13 . 1.391(2) ?
C12 H12 . 0.9500 ?
C13 C14 . 1.384(2) ?
C13 H13 . 0.9500 ?
C14 H14 . 0.9500 ?
C15 N15 . 1.152(2) ?
C16 C17 . 1.399(2) ?
C16 C21 . 1.403(2) ?
C17 C18 . 1.388(2) ?
C17 H17 . 0.9500 ?
C18 C19 . 1.392(2) ?
C18 H18 . 0.9500 ?
C19 C20 . 1.393(2) ?
C19 H19 . 0.9500 ?
C20 C21 . 1.391(2) ?
C20 H20 . 0.9500 ?
C21 H21 . 0.9500 ?
C22 N22 . 1.151(2) ?
S1 O2 . 1.5253(10) ?
S1 C24 . 1.7764(16) ?
S1 C23 . 1.7788(16) ?
C23 H23A . 0.9800 ?
C23 H23B . 0.9800 ?
C23 H23C . 0.9800 ?
C24 H24A . 0.9800 ?
C24 H24B . 0.9800 ?
C24 H24C . 0.9800 ?

loop_
_geom_hbond_atom_site_label_D
_geom_hbond_atom_site_label_H
_geom_hbond_atom_site_label_A
_geom_hbond_site_symmetry_A
_geom_hbond_distance_DH
_geom_hbond_distance_HA
_geom_hbond_distance_DA
_geom_hbond_angle_DHA
N1 H1 O2 . 0.88(2) 1.84(2) 2.6249(16) 146.9(17)
N2 H2 O2 . 0.90(2) 2.07(2) 2.8680(16) 147.7(17)
C10 H10 N3 . 0.95 2.39 2.9956(19) 120.9
C23 H23B O1 1_665 0.98 2.44 3.166(2) 130.6
C24 H24B N22 . 0.98 2.53 3.474(2) 162.3

loop_
_geom_torsion_atom_site_label_1
_geom_torsion_atom_site_label_2
_geom_torsion_atom_site_label_3
_geom_torsion_atom_site_label_4
_geom_torsion_site_symmetry_1
_geom_torsion_site_symmetry_2
_geom_torsion_site_symmetry_3
_geom_torsion_site_symmetry_4
_geom_torsion
_geom_torsion_publ_flag
C8A N1 C2 N3 . . . . -1.59(16) ?
C8A N1 C2 N2 . . . . 178.85(12) ?
N3 C2 N2 C9 . . . . 1.7(2) ?
N1 C2 N2 C9 . . . . -178.83(13) ?
N2 C2 N3 N4 . . . . -179.43(14) ?
N1 C2 N3 N4 . . . . 1.07(15) ?
C2 N3 N4 C8A . . . . -0.17(14) ?
C2 N3 N4 C5 . . . . -175.92(12) ?
C8A N4 C5 O1 . . . . -174.55(13) ?
N3 N4 C5 O1 . . . . 0.7(2) ?
C8A N4 C5 C6 . . . . 6.19(19) ?
N3 N4 C5 C6 . . . . -178.59(11) ?
O1 C5 C6 C7 . . . . 176.10(14) ?
N4 C5 C6 C7 . . . . -4.69(19) ?
O1 C5 C6 C15 . . . . -7.8(2) ?
N4 C5 C6 C15 . . . . 171.43(11) ?
C15 C6 C7 C8 . . . . -173.97(12) ?
C5 C6 C7 C8 . . . . 1.8(2) ?
C15 C6 C7 C16 . . . . 6.6(2) ?
C5 C6 C7 C16 . . . . -177.65(12) ?
C6 C7 C8 C8A . . . . 0.09(19) ?
C16 C7 C8 C8A . . . . 179.57(12) ?
C6 C7 C8 C22 . . . . 179.62(13) ?
C16 C7 C8 C22 . . . . -0.9(2) ?
C2 N1 C8A N4 . . . . 1.35(14) ?
C2 N1 C8A C8 . . . . -178.81(14) ?
N3 N4 C8A N1 . . . . -0.77(15) ?
C5 N4 C8A N1 . . . . 174.93(12) ?
N3 N4 C8A C8 . . . . 179.38(12) ?
C5 N4 C8A C8 . . . . -4.9(2) ?
C7 C8 C8A N1 . . . . -178.46(13) ?
C22 C8 C8A N1 . . . . 2.0(2) ?
C7 C8 C8A N4 . . . . 1.4(2) ?
C22 C8 C8A N4 . . . . -178.22(13) ?
C2 N2 C9 C10 . . . . 14.8(2) ?
C2 N2 C9 C14 . . . . -166.01(14) ?
C14 C9 C10 C11 . . . . 1.3(2) ?
N2 C9 C10 C11 . . . . -179.53(14) ?
C9 C10 C11 C12 . . . . 0.4(2) ?
C10 C11 C12 C13 . . . . -1.4(3) ?
C11 C12 C13 C14 . . . . 0.8(2) ?
C12 C13 C14 C9 . . . . 0.8(2) ?
C10 C9 C14 C13 . . . . -1.9(2) ?
N2 C9 C14 C13 . . . . 178.89(13) ?
C6 C7 C16 C17 . . . . -134.34(14) ?
C8 C7 C16 C17 . . . . 46.20(19) ?
C6 C7 C16 C21 . . . . 47.42(19) ?
C8 C7 C16 C21 . . . . -132.04(14) ?
C21 C16 C17 C18 . . . . 0.1(2) ?
C7 C16 C17 C18 . . . . -178.18(13) ?
C16 C17 C18 C19 . . . . -0.2(2) ?
C17 C18 C19 C20 . . . . -0.1(2) ?
C18 C19 C20 C21 . . . . 0.5(2) ?
C19 C20 C21 C16 . . . . -0.6(2) ?
C17 C16 C21 C20 . . . . 0.3(2) ?
C7 C16 C21 C20 . . . . 178.61(13) ?
